data_7242644
loop_
_publ_author_name
'Bertini, Simone'
'Rahaman, Motiar'
'Dutta, Abhijit'
'Schollhammer, Philippe'
'Rudnev, Alexander V.'
'Gloaguen, Fredric'
'Broekmann, Peter'
'Albrecht, Martin'

_publ_section_title
;
 Oxo-functionalised mesoionic NHC nickel complexes for selective
 electrocatalytic reduction of CO2 to formate
;
_journal_issue 9
_journal_name_full 'Green Chemistry'
_journal_page_first 3365
_journal_page_last 3373
_journal_paper_doi 10.1039/D1GC00388G
_journal_volume 23
_journal_year 2021
_chemical_formula_moiety 'C36 H36 N6 Ni O2'
_chemical_formula_sum 'C36 H36 N6 Ni O2'
_chemical_formula_weight 643.42
_space_group_crystal_system monoclinic
_space_group_IT_number 14
_space_group_name_Hall '-P 2yn'
_space_group_name_H-M_alt 'P 1 21/n 1'
_atom_sites_solution_hydrogens geom
_atom_sites_solution_primary dual
_audit_creation_date 2017-08-24
_audit_creation_method
;
Olex2 1.2
(compiled 2017.07.20 svn.r3457 for OlexSys, GUI svn.r5370)
;
_audit_update_record
;
2020-05-15 deposited with the CCDC.	2021-04-12 downloaded from the CCDC.
;
_cell_angle_alpha 90
_cell_angle_beta 109.6340(10)
_cell_angle_gamma 90
_cell_formula_units_Z 2
_cell_length_a 11.11310(10)
_cell_length_b 10.38960(10)
_cell_length_c 14.69520(10)
_cell_measurement_reflns_used 14089
_cell_measurement_temperature 173.00(10)
_cell_measurement_theta_max 27.9970
_cell_measurement_theta_min 1.9880
_cell_volume 1598.07(3)
_computing_cell_refinement 'CrysAlisPro 1.171.38.46 (Rigaku OD, 2015)'
_computing_data_collection 'CrysAlisPro 1.171.38.46 (Rigaku OD, 2015)'
_computing_data_reduction 'CrysAlisPro 1.171.38.46 (Rigaku OD, 2015)'
_computing_molecular_graphics 'Olex2 (Dolomanov et al., 2009)'
_computing_publication_material 'Olex2 (Dolomanov et al., 2009)'
_computing_structure_refinement 'ShelXL (Sheldrick, 2015)'
_computing_structure_solution 'ShelXT (Sheldrick, 2015)'
_diffrn_ambient_environment N~2~
_diffrn_ambient_temperature 173.00(10)
_diffrn_detector 'CCD plate'
_diffrn_detector_area_resol_mean 16.0965
_diffrn_detector_type Eos
_diffrn_measured_fraction_theta_full 1.000
_diffrn_measured_fraction_theta_max 0.993
_diffrn_measurement_details
;
List of Runs (angles in degrees, time in seconds):

  # Type    Start    End  Width  t~exp~   \w     \q     \k     \f   Frames
#--------------------------------------------------------------------------
  1  \w    -28.00 109.00   1.00    4.97    --   27.49  38.00 -30.00  137
  2  \w    -54.00  83.00   1.00    4.97    --   27.49 -38.00  30.00  137
  3  \w    -10.00 103.00   1.00    4.97    --   27.49  57.00   0.00  113
  4  \w    -16.00 112.00   1.00    4.97    --   27.49  77.00-180.00  128
  5  \w    -49.00  65.00   1.00    4.97    --   27.49 -57.00-180.00  114
  6  \w    -20.00  28.00   1.00    4.97    --  -23.50 -99.00 -60.00   48
  7  \w    -20.00  83.00   1.00    4.97    --   27.49 -99.00  60.00  103
  8  \w    -54.00  83.00   1.00    4.97    --   27.49 -38.00-120.00  137
  9  \w    -10.00 103.00   1.00    4.97    --   27.49  57.00 120.00  113
 10  \w     35.00 122.00   1.00    4.97    --   27.49 178.00  60.00   87
;
_diffrn_measurement_device 'four-circle diffractometer'
_diffrn_measurement_device_type 'SuperNova, Single source at offset, Eos'
_diffrn_measurement_method '\w scans'
_diffrn_orient_matrix_type 'CrysAlisPro convention (1999,Acta A55,543-557)'
_diffrn_orient_matrix_UB_11 -0.0256630000
_diffrn_orient_matrix_UB_12 -0.0576975000
_diffrn_orient_matrix_UB_13 -0.0247453000
_diffrn_orient_matrix_UB_21 0.0615510000
_diffrn_orient_matrix_UB_22 -0.0178503000
_diffrn_orient_matrix_UB_23 -0.0001198000
_diffrn_orient_matrix_UB_31 0.0120234000
_diffrn_orient_matrix_UB_32 -0.0318363000
_diffrn_orient_matrix_UB_33 0.0448803000
_diffrn_radiation_monochromator mirror
_diffrn_radiation_probe x-ray
_diffrn_radiation_type MoK\a
_diffrn_radiation_wavelength 0.71073
_diffrn_reflns_av_R_equivalents 0.0288
_diffrn_reflns_av_unetI/netI 0.0179
_diffrn_reflns_Laue_measured_fraction_full 1.000
_diffrn_reflns_Laue_measured_fraction_max 0.993
_diffrn_reflns_limit_h_max 14
_diffrn_reflns_limit_h_min -14
_diffrn_reflns_limit_k_max 13
_diffrn_reflns_limit_k_min -13
_diffrn_reflns_limit_l_max 19
_diffrn_reflns_limit_l_min -18
_diffrn_reflns_number 26452
_diffrn_reflns_point_group_measured_fraction_full 1.000
_diffrn_reflns_point_group_measured_fraction_max 0.993
_diffrn_reflns_theta_full 25.242
_diffrn_reflns_theta_max 27.498
_diffrn_reflns_theta_min 2.007
_diffrn_source 'micro-focus sealed X-ray tube'
_diffrn_source_type 'SuperNova (Mo) X-ray Source'
_exptl_absorpt_coefficient_mu 0.649
_exptl_absorpt_correction_T_max 1.00000
_exptl_absorpt_correction_T_min 0.86797
_exptl_absorpt_correction_type multi-scan
_exptl_absorpt_process_details
;
CrysAlisPro 1.171.38.46 (Rigaku Oxford Diffraction, 2015)
Empirical absorption correction using spherical harmonics,
 implemented in SCALE3 ABSPACK scaling algorithm.
;
_exptl_crystal_colour 'clear reddish red'
_exptl_crystal_colour_lustre clear
_exptl_crystal_colour_modifier reddish
_exptl_crystal_colour_primary red
_exptl_crystal_density_diffrn 1.337
_exptl_crystal_description prism
_exptl_crystal_F_000 676
_exptl_crystal_size_max 0.3
_exptl_crystal_size_mid 0.25
_exptl_crystal_size_min 0.25
_refine_diff_density_max 0.234
_refine_diff_density_min -0.340
_refine_diff_density_rms 0.049
_refine_ls_extinction_method none
_refine_ls_goodness_of_fit_ref 1.073
_refine_ls_hydrogen_treatment constr
_refine_ls_matrix_type full
_refine_ls_number_parameters 209
_refine_ls_number_reflns 3647
_refine_ls_number_restraints 0
_refine_ls_restrained_S_all 1.073
_refine_ls_R_factor_all 0.0346
_refine_ls_R_factor_gt 0.0298
_refine_ls_shift/su_max 0.000
_refine_ls_shift/su_mean 0.000
_refine_ls_structure_factor_coef Fsqd
_refine_ls_weighting_details 'w=1/[\s^2^(Fo^2^)+(0.0433P)^2^+0.5772P] where P=(Fo^2^+2Fc^2^)/3'
_refine_ls_weighting_scheme calc
_refine_ls_wR_factor_gt 0.0817
_refine_ls_wR_factor_ref 0.0844
_reflns_Friedel_coverage 0.000
_reflns_number_gt 3269
_reflns_number_total 3647
_reflns_threshold_expression 'I > 2\s(I)'
_cod_data_source_file d1gc00388g2.cif
_cod_data_source_block 17ma116_SB279
_cod_depositor_comments 'Adding full bibliography for 7242639--7242644.cif.'
_cod_database_code 7242644
_shelx_shelxl_version_number 2014/7
_chemical_oxdiff_formula C36H36N6Ni1O2
_shelx_space_group_comment
;
The symmetry employed for this shelxl refinement is uniquely defined
by the following loop, which should always be used as a source of
symmetry information in preference to the above space-group names.
They are only intended as comments.
;
_shelx_estimated_absorpt_t_max 0.854
_shelx_estimated_absorpt_t_min 0.829
_reflns_odcompleteness_completeness 99.97
_reflns_odcompleteness_iscentric 1
_reflns_odcompleteness_theta 26.32
_olex2_refinement_description
;
1. Fixed Uiso
 At 1.2 times of:
  All C(H) groups
 At 1.5 times of:
  All C(H,H,H) groups
2.a Aromatic/amide H refined with riding coordinates:
 C9(H9), C16(H16), C10(H10), C12(H12), C18(H18), C11(H11)
2.b Idealised Me refined as rotating group:
 C6(H6A,H6B,H6C), C20(H20A,H20B,H20C), C19(H19A,H19B,H19C), C21(H21A,H21B,H21C)
;
_olex2_submission_special_instructions 'No special instructions were received'
_oxdiff_exptl_absorpt_empirical_details
;
Empirical correction (ABSPACK) includes:
- Absorption correction using spherical harmonics
- Frame scaling
;
_oxdiff_exptl_absorpt_empirical_full_max 1.334
_oxdiff_exptl_absorpt_empirical_full_min 0.834

loop_
_space_group_symop_operation_xyz
'x, y, z'
'-x+1/2, y+1/2, -z+1/2'
'-x, -y, -z'
'x-1/2, -y-1/2, z-1/2'

loop_
_atom_site_label
_atom_site_type_symbol
_atom_site_fract_x
_atom_site_fract_y
_atom_site_fract_z
_atom_site_U_iso_or_equiv
_atom_site_adp_type
_atom_site_occupancy
_atom_site_site_symmetry_order
_atom_site_calc_flag
_atom_site_refinement_flags_posn
_atom_site_refinement_flags_adp
_atom_site_refinement_flags_occupancy
_atom_site_disorder_assembly
_atom_site_disorder_group
Ni1 Ni 0.5000 0.5000 0.5000 0.02092(9) Uani 1 2 d S T P . .
O1 O 0.44240(10) 0.43495(10) 0.59542(7) 0.0296(2) Uani 1 1 d . . . . .
N1 N 0.34444(11) 0.68949(11) 0.55457(8) 0.0238(2) Uani 1 1 d . . . . .
N3 N 0.27533(11) 0.82651(12) 0.44716(9) 0.0268(3) Uani 1 1 d . . . . .
N2 N 0.26777(12) 0.79256(12) 0.53155(9) 0.0288(3) Uani 1 1 d . . . . .
C5 C 0.40031(13) 0.65445(13) 0.48764(10) 0.0224(3) Uani 1 1 d . . . . .
C4 C 0.35308(13) 0.74891(13) 0.41643(10) 0.0237(3) Uani 1 1 d . . . . .
C7 C 0.35922(13) 0.62775(14) 0.64455(10) 0.0243(3) Uani 1 1 d . . . . .
C8 C 0.40545(14) 0.50067(13) 0.65782(11) 0.0236(3) Uani 1 1 d . . . . .
C14 C 0.36928(13) 0.78022(13) 0.32268(10) 0.0234(3) Uani 1 1 d . . . . .
C15 C 0.47446(13) 0.85313(13) 0.32051(10) 0.0252(3) Uani 1 1 d . . . . .
C9 C 0.40778(14) 0.44068(15) 0.74489(11) 0.0291(3) Uani 1 1 d . . . . .
H9 H 0.4339 0.3553 0.7559 0.035 Uiso 1 1 calc R . . . .
C13 C 0.27186(14) 0.74841(14) 0.23616(11) 0.0279(3) Uani 1 1 d . . . . .
C16 C 0.48167(14) 0.89107(14) 0.23169(11) 0.0291(3) Uani 1 1 d . . . . .
H16 H 0.5524 0.9376 0.2301 0.035 Uiso 1 1 calc R . . . .
C10 C 0.37226(16) 0.50552(15) 0.81402(12) 0.0306(3) Uani 1 1 d . . . . .
H10 H 0.3738 0.4630 0.8701 0.037 Uiso 1 1 calc R . . . .
C12 C 0.32666(15) 0.69429(15) 0.71542(11) 0.0306(3) Uani 1 1 d . . . . .
H12 H 0.2998 0.7795 0.7051 0.037 Uiso 1 1 calc R . . . .
C6 C 0.20015(16) 0.93763(15) 0.39773(12) 0.0358(4) Uani 1 1 d . . . . .
H6A H 0.1627 0.9793 0.4401 0.054 Uiso 1 1 calc GR . . . .
H6B H 0.1338 0.9091 0.3405 0.054 Uiso 1 1 calc GR . . . .
H6C H 0.2548 0.9971 0.3803 0.054 Uiso 1 1 calc GR . . . .
C17 C 0.38604(16) 0.86127(15) 0.14535(11) 0.0325(3) Uani 1 1 d . . . . .
C18 C 0.28183(15) 0.79065(15) 0.14922(11) 0.0322(3) Uani 1 1 d . . . . .
H18 H 0.2167 0.7710 0.0919 0.039 Uiso 1 1 calc R . . . .
C20 C 0.57952(15) 0.88851(17) 0.41204(11) 0.0345(3) Uani 1 1 d . . . . .
H20A H 0.5431 0.9168 0.4593 0.052 Uiso 1 1 calc GR . . . .
H20B H 0.6299 0.9566 0.3991 0.052 Uiso 1 1 calc GR . . . .
H20C H 0.6327 0.8148 0.4362 0.052 Uiso 1 1 calc GR . . . .
C11 C 0.33414(15) 0.63413(16) 0.80065(11) 0.0331(3) Uani 1 1 d . . . . .
H11 H 0.3141 0.6786 0.8486 0.040 Uiso 1 1 calc R . . . .
C19 C 0.15845(16) 0.66987(17) 0.23688(13) 0.0393(4) Uani 1 1 d . . . . .
H19A H 0.1872 0.5891 0.2685 0.059 Uiso 1 1 calc GR . . . .
H19B H 0.1039 0.6545 0.1717 0.059 Uiso 1 1 calc GR . . . .
H19C H 0.1119 0.7159 0.2710 0.059 Uiso 1 1 calc GR . . . .
C21 C 0.3953(2) 0.9059(2) 0.05037(13) 0.0522(5) Uani 1 1 d . . . . .
H21A H 0.4158 0.9960 0.0543 0.078 Uiso 1 1 calc GR . . . .
H21B H 0.3150 0.8920 0.0000 0.078 Uiso 1 1 calc GR . . . .
H21C H 0.4609 0.8583 0.0363 0.078 Uiso 1 1 calc GR . . . .

loop_
_atom_site_aniso_label
_atom_site_aniso_U_11
_atom_site_aniso_U_22
_atom_site_aniso_U_33
_atom_site_aniso_U_23
_atom_site_aniso_U_13
_atom_site_aniso_U_12
Ni1 0.02533(14) 0.01961(14) 0.02070(14) 0.00272(9) 0.01152(10) 0.00499(9)
O1 0.0428(6) 0.0233(5) 0.0305(5) 0.0047(4) 0.0226(5) 0.0080(4)
N1 0.0268(6) 0.0223(6) 0.0250(6) 0.0018(5) 0.0120(5) 0.0051(4)
N3 0.0305(6) 0.0248(6) 0.0273(6) 0.0043(5) 0.0125(5) 0.0073(5)
N2 0.0335(6) 0.0265(6) 0.0306(7) 0.0043(5) 0.0162(5) 0.0093(5)
C5 0.0245(6) 0.0226(6) 0.0220(6) 0.0009(5) 0.0105(5) 0.0016(5)
C4 0.0252(7) 0.0214(6) 0.0258(7) 0.0008(5) 0.0103(5) 0.0027(5)
C7 0.0264(7) 0.0262(7) 0.0235(7) 0.0017(5) 0.0124(5) 0.0006(5)
C8 0.0238(7) 0.0253(7) 0.0243(7) 0.0004(5) 0.0114(6) -0.0001(5)
C14 0.0282(7) 0.0203(6) 0.0227(7) 0.0031(5) 0.0100(5) 0.0053(5)
C15 0.0262(7) 0.0223(6) 0.0276(7) 0.0017(5) 0.0100(5) 0.0042(5)
C9 0.0343(8) 0.0266(7) 0.0303(8) 0.0040(6) 0.0159(6) 0.0017(6)
C13 0.0309(7) 0.0235(7) 0.0286(7) -0.0006(6) 0.0091(6) 0.0006(6)
C16 0.0306(7) 0.0262(7) 0.0340(8) 0.0056(6) 0.0157(6) 0.0024(6)
C10 0.0348(8) 0.0372(9) 0.0242(7) 0.0027(6) 0.0157(6) -0.0026(6)
C12 0.0364(8) 0.0291(7) 0.0316(8) -0.0014(6) 0.0185(6) 0.0041(6)
C6 0.0417(9) 0.0296(8) 0.0374(9) 0.0075(7) 0.0149(7) 0.0166(7)
C17 0.0422(8) 0.0313(8) 0.0266(8) 0.0067(6) 0.0150(6) 0.0065(7)
C18 0.0375(8) 0.0329(8) 0.0232(7) -0.0002(6) 0.0060(6) 0.0003(6)
C20 0.0294(7) 0.0425(9) 0.0306(8) -0.0004(7) 0.0088(6) -0.0031(7)
C11 0.0394(8) 0.0375(8) 0.0288(8) -0.0042(6) 0.0200(7) -0.0006(7)
C19 0.0386(9) 0.0397(9) 0.0386(9) -0.0046(7) 0.0118(7) -0.0110(7)
C21 0.0630(12) 0.0653(13) 0.0319(9) 0.0134(9) 0.0207(9) 0.0007(10)

loop_
_atom_type_symbol
_atom_type_description
_atom_type_scat_dispersion_real
_atom_type_scat_dispersion_imag
_atom_type_scat_source
C C 0.0033 0.0016 'International Tables Vol C Tables 4.2.6.8 and 6.1.1.4'
H H 0.0000 0.0000 'International Tables Vol C Tables 4.2.6.8 and 6.1.1.4'
N N 0.0061 0.0033 'International Tables Vol C Tables 4.2.6.8 and 6.1.1.4'
Ni Ni 0.3393 1.1124 'International Tables Vol C Tables 4.2.6.8 and 6.1.1.4'
O O 0.0106 0.0060 'International Tables Vol C Tables 4.2.6.8 and 6.1.1.4'

loop_
_geom_angle_atom_site_label_1
_geom_angle_atom_site_label_2
_geom_angle_atom_site_label_3
_geom_angle
_geom_angle_site_symmetry_1
_geom_angle_site_symmetry_3
_geom_angle_publ_flag
O1 Ni1 O1 180.00(3) . 3_666 ?
O1 Ni1 C5 92.37(5) . . ?
O1 Ni1 C5 87.64(5) 3_666 . ?
O1 Ni1 C5 87.64(5) . 3_666 ?
O1 Ni1 C5 92.36(5) 3_666 3_666 ?
C5 Ni1 C5 180.0 . 3_666 ?
C8 O1 Ni1 127.33(9) . . ?
N2 N1 C5 115.61(11) . . ?
N2 N1 C7 117.28(11) . . ?
C5 N1 C7 127.10(11) . . ?
N2 N3 C4 113.61(11) . . ?
N2 N3 C6 118.07(12) . . ?
C4 N3 C6 128.31(12) . . ?
N3 N2 N1 102.43(11) . . ?
N1 C5 Ni1 122.46(10) . . ?
N1 C5 C4 101.68(11) . . ?
C4 C5 Ni1 135.56(10) . . ?
N3 C4 C5 106.65(12) . . ?
N3 C4 C14 117.74(12) . . ?
C5 C4 C14 135.61(12) . . ?
C8 C7 N1 118.23(12) . . ?
C12 C7 N1 119.37(13) . . ?
C12 C7 C8 122.40(13) . . ?
O1 C8 C7 125.16(13) . . ?
O1 C8 C9 119.11(12) . . ?
C7 C8 C9 115.70(13) . . ?
C15 C14 C4 120.10(13) . . ?
C15 C14 C13 120.10(13) . . ?
C13 C14 C4 119.44(13) . . ?
C14 C15 C20 121.03(13) . . ?
C16 C15 C14 119.05(13) . . ?
C16 C15 C20 119.91(13) . . ?
C8 C9 H9 119.1 . . ?
C10 C9 C8 121.77(14) . . ?
C10 C9 H9 119.1 . . ?
C14 C13 C19 120.94(14) . . ?
C18 C13 C14 118.84(14) . . ?
C18 C13 C19 120.22(14) . . ?
C15 C16 H16 119.1 . . ?
C17 C16 C15 121.75(14) . . ?
C17 C16 H16 119.1 . . ?
C9 C10 H10 119.6 . . ?
C9 C10 C11 120.75(14) . . ?
C11 C10 H10 119.6 . . ?
C7 C12 H12 119.9 . . ?
C11 C12 C7 120.16(14) . . ?
C11 C12 H12 119.9 . . ?
N3 C6 H6A 109.5 . . ?
N3 C6 H6B 109.5 . . ?
N3 C6 H6C 109.5 . . ?
H6A C6 H6B 109.5 . . ?
H6A C6 H6C 109.5 . . ?
H6B C6 H6C 109.5 . . ?
C16 C17 C21 120.55(15) . . ?
C18 C17 C16 118.24(13) . . ?
C18 C17 C21 121.20(15) . . ?
C13 C18 H18 119.0 . . ?
C17 C18 C13 121.99(14) . . ?
C17 C18 H18 119.0 . . ?
C15 C20 H20A 109.5 . . ?
C15 C20 H20B 109.5 . . ?
C15 C20 H20C 109.5 . . ?
H20A C20 H20B 109.5 . . ?
H20A C20 H20C 109.5 . . ?
H20B C20 H20C 109.5 . . ?
C10 C11 H11 120.5 . . ?
C12 C11 C10 119.03(14) . . ?
C12 C11 H11 120.5 . . ?
C13 C19 H19A 109.5 . . ?
C13 C19 H19B 109.5 . . ?
C13 C19 H19C 109.5 . . ?
H19A C19 H19B 109.5 . . ?
H19A C19 H19C 109.5 . . ?
H19B C19 H19C 109.5 . . ?
C17 C21 H21A 109.5 . . ?
C17 C21 H21B 109.5 . . ?
C17 C21 H21C 109.5 . . ?
H21A C21 H21B 109.5 . . ?
H21A C21 H21C 109.5 . . ?
H21B C21 H21C 109.5 . . ?

loop_
_geom_bond_atom_site_label_1
_geom_bond_atom_site_label_2
_geom_bond_distance
_geom_bond_site_symmetry_2
_geom_bond_publ_flag
Ni1 O1 1.8536(10) . ?
Ni1 O1 1.8537(10) 3_666 ?
Ni1 C5 1.9236(13) . ?
Ni1 C5 1.9236(13) 3_666 ?
O1 C8 1.3148(17) . ?
N1 N2 1.3393(16) . ?
N1 C5 1.3769(17) . ?
N1 C7 1.4285(17) . ?
N3 N2 1.3188(17) . ?
N3 C4 1.3647(18) . ?
N3 C6 1.4665(18) . ?
C5 C4 1.4016(19) . ?
C4 C14 1.4844(19) . ?
C7 C8 1.4064(19) . ?
C7 C12 1.3953(19) . ?
C8 C9 1.416(2) . ?
C14 C15 1.402(2) . ?
C14 C13 1.405(2) . ?
C15 C16 1.391(2) . ?
C15 C20 1.501(2) . ?
C9 H9 0.9300 . ?
C9 C10 1.382(2) . ?
C13 C18 1.390(2) . ?
C13 C19 1.504(2) . ?
C16 H16 0.9300 . ?
C16 C17 1.389(2) . ?
C10 H10 0.9300 . ?
C10 C11 1.396(2) . ?
C12 H12 0.9300 . ?
C12 C11 1.377(2) . ?
C6 H6A 0.9600 . ?
C6 H6B 0.9600 . ?
C6 H6C 0.9600 . ?
C17 C18 1.388(2) . ?
C17 C21 1.507(2) . ?
C18 H18 0.9300 . ?
C20 H20A 0.9600 . ?
C20 H20B 0.9600 . ?
C20 H20C 0.9600 . ?
C11 H11 0.9300 . ?
C19 H19A 0.9600 . ?
C19 H19B 0.9600 . ?
C19 H19C 0.9600 . ?
C21 H21A 0.9600 . ?
C21 H21B 0.9600 . ?
C21 H21C 0.9600 . ?
